data_4033723
loop_
_publ_author_name
'Wang, Zhaoyun'
'Cheng, Cheng'
'Kang, Zhengxin'
'Miao, Wei'
'Liu, Qingyun'
'Wang, Hua'
'Hao, Erhong'

_publ_section_title
;
 Organotrifluoroborate Salts as Complexation Reagents for Synthesizing
 BODIPY Dyes Containing Both Fluoride and an Organo Substituent at the
 Boron Center.
;
_journal_issue 5
_journal_name_full 'The Journal of organic chemistry'
_journal_page_first 2732
_journal_page_last 2740
_journal_paper_doi 10.1021/acs.joc.8b03145
_journal_volume 84
_journal_year 2019
_chemical_formula_sum 'C28 H32 B N3 O'
_chemical_formula_weight 437.38
_space_group_IT_number 2
_space_group_name_Hall '-P 1'
_space_group_name_H-M_alt 'P -1'
_symmetry_cell_setting triclinic
_symmetry_space_group_name_H-M 'P -1'
_atom_sites_solution_hydrogens geom
_atom_sites_solution_primary direct
_atom_sites_solution_secondary difmap
_audit_creation_method SHELXL-97
_cell_angle_alpha 107.923(11)
_cell_angle_beta 101.469(11)
_cell_angle_gamma 96.140(12)
_cell_formula_units_Z 2
_cell_length_a 8.677(9)
_cell_length_b 12.884(13)
_cell_length_c 12.904(13)
_cell_measurement_reflns_used 4497
_cell_measurement_temperature 293(2)
_cell_measurement_theta_max 25.376
_cell_measurement_theta_min 2.419
_cell_volume 1323(2)
_computing_structure_refinement 'SHELXL-97 (Sheldrick, 1997)'
_computing_structure_solution 'SHELXS-97 (Sheldrick, 1990)'
_diffrn_ambient_temperature 293(2)
_diffrn_measured_fraction_theta_full 0.987
_diffrn_measured_fraction_theta_max 0.987
_diffrn_measurement_device_type 'CCD area detector'
_diffrn_measurement_method 'phi and omega scans'
_diffrn_radiation_monochromator graphite
_diffrn_radiation_source 'fine-focus sealed tube'
_diffrn_radiation_type MoK\a
_diffrn_radiation_wavelength 0.71073
_diffrn_reflns_av_R_equivalents 0.0343
_diffrn_reflns_av_sigmaI/netI 0.0381
_diffrn_reflns_limit_h_max 10
_diffrn_reflns_limit_h_min -10
_diffrn_reflns_limit_k_max 15
_diffrn_reflns_limit_k_min -15
_diffrn_reflns_limit_l_max 15
_diffrn_reflns_limit_l_min -15
_diffrn_reflns_number 13620
_diffrn_reflns_theta_full 25.65
_diffrn_reflns_theta_max 25.65
_diffrn_reflns_theta_min 1.69
_exptl_absorpt_coefficient_mu 0.066
_exptl_absorpt_correction_T_max 0.9868
_exptl_absorpt_correction_T_min 0.9849
_exptl_absorpt_correction_type multi-scan
_exptl_absorpt_process_details sadabs
_exptl_crystal_colour yellow
_exptl_crystal_density_diffrn 1.098
_exptl_crystal_density_method 'not measured'
_exptl_crystal_description block
_exptl_crystal_F_000 468
_exptl_crystal_size_max 0.23
_exptl_crystal_size_mid 0.21
_exptl_crystal_size_min 0.20
_refine_diff_density_max 0.878
_refine_diff_density_min -1.032
_refine_diff_density_rms 0.057
_refine_ls_extinction_method none
_refine_ls_goodness_of_fit_ref 3.928
_refine_ls_hydrogen_treatment constr
_refine_ls_matrix_type full
_refine_ls_number_parameters 303
_refine_ls_number_reflns 4947
_refine_ls_number_restraints 13
_refine_ls_restrained_S_all 4.257
_refine_ls_R_factor_all 0.1199
_refine_ls_R_factor_gt 0.0875
_refine_ls_shift/su_max 0.062
_refine_ls_shift/su_mean 0.002
_refine_ls_structure_factor_coef Fsqd
_refine_ls_weighting_details 'calc w=1/[\s^2^(Fo^2^)+(0.0000P)^2^+0.0000P] where P=(Fo^2^+2Fc^2^)/3'
_refine_ls_weighting_scheme calc
_refine_ls_wR_factor_gt 0.2026
_refine_ls_wR_factor_ref 0.2084
_reflns_number_gt 3193
_reflns_number_total 4947
_reflns_threshold_expression >2sigma(I)
_cod_data_source_file jo8b03145_si_005.cif
_cod_data_source_block test_0m_a
_cod_database_code 4033723

loop_
_symmetry_equiv_pos_as_xyz
'x, y, z'
'-x, -y, -z'

loop_
_atom_site_label
_atom_site_type_symbol
_atom_site_fract_x
_atom_site_fract_y
_atom_site_fract_z
_atom_site_U_iso_or_equiv
_atom_site_adp_type
_atom_site_occupancy
_atom_site_symmetry_multiplicity
_atom_site_calc_flag
_atom_site_refinement_flags
B1 B 0.6009(5) 0.3868(4) 0.8011(3) 0.0480(11) Uani 1 1 d .
C1 C 0.7647(4) 0.3620(3) 0.6492(4) 0.0649(12) Uani 1 1 d .
H1 H 0.8621 0.3973 0.7000 0.078 Uiso 1 1 calc R
C2 C 0.7428(5) 0.3179(4) 0.5333(4) 0.0723(13) Uani 1 1 d .
H2 H 0.8216 0.3190 0.4940 0.087 Uiso 1 1 calc R
C3 C 0.5832(5) 0.2724(3) 0.4872(3) 0.0629(11) Uani 1 1 d .
H3 H 0.5341 0.2369 0.4114 0.075 Uiso 1 1 calc R
C4 C 0.5090(4) 0.2898(3) 0.5769(3) 0.0482(10) Uani 1 1 d .
C5 C 0.3497(4) 0.2599(3) 0.5792(3) 0.0451(9) Uani 1 1 d .
C6 C 0.3045(4) 0.2869(3) 0.6803(3) 0.0466(9) Uani 1 1 d .
C7 C 0.1529(4) 0.2687(3) 0.7039(3) 0.0579(11) Uani 1 1 d .
H7 H 0.0572 0.2320 0.6516 0.070 Uiso 1 1 calc R
C8 C 0.1728(5) 0.3142(3) 0.8160(3) 0.0691(12) Uani 1 1 d .
H8 H 0.0932 0.3159 0.8550 0.083 Uiso 1 1 calc R
C9 C 0.3354(5) 0.3584(3) 0.8626(3) 0.0632(11) Uani 1 1 d .
H9 H 0.3810 0.3934 0.9390 0.076 Uiso 1 1 calc R
C10 C 0.2266(4) 0.1964(3) 0.4728(3) 0.0457(9) Uani 1 1 d .
C11 C 0.1921(4) 0.0798(3) 0.4393(3) 0.0541(10) Uani 1 1 d .
C12 C 0.0750(5) 0.0225(3) 0.3397(3) 0.0663(12) Uani 1 1 d .
H12 H 0.0530 -0.0545 0.3160 0.080 Uiso 1 1 calc R
C13 C -0.0079(5) 0.0749(4) 0.2763(3) 0.0663(12) Uani 1 1 d .
C14 C 0.0291(5) 0.1902(4) 0.3125(3) 0.0667(12) Uani 1 1 d .
H14 H -0.0269 0.2271 0.2702 0.080 Uiso 1 1 calc R
C15 C 0.1447(5) 0.2522(3) 0.4082(3) 0.0547(10) Uani 1 1 d .
C16 C 0.2749(5) 0.0172(3) 0.5075(4) 0.0830(14) Uani 1 1 d .
H16A H 0.2515 0.0383 0.5800 0.125 Uiso 1 1 calc R
H16B H 0.3883 0.0342 0.5165 0.125 Uiso 1 1 calc R
H16C H 0.2380 -0.0610 0.4697 0.125 Uiso 1 1 calc R
C17 C -0.1354(6) 0.0074(4) 0.1681(4) 0.114(2) Uani 1 1 d .
H17A H -0.2386 0.0017 0.1844 0.171 Uiso 1 1 calc R
H17B H -0.1115 -0.0655 0.1389 0.171 Uiso 1 1 calc R
H17C H -0.1357 0.0438 0.1134 0.171 Uiso 1 1 calc R
C18 C 0.1806(5) 0.3778(3) 0.4434(3) 0.0834(14) Uani 1 1 d .
H18A H 0.1648 0.4096 0.5174 0.125 Uiso 1 1 calc R
H18B H 0.1103 0.4017 0.3914 0.125 Uiso 1 1 calc R
H18C H 0.2895 0.4014 0.4437 0.125 Uiso 1 1 calc R
C19 C 0.7107(4) 0.3321(3) 0.8761(3) 0.0495(10) Uani 1 1 d .
C20 C 0.8241(4) 0.3944(3) 0.9758(3) 0.0554(10) Uani 1 1 d .
H20 H 0.8339 0.4712 1.0010 0.067 Uiso 1 1 calc R
C21 C 0.9220(5) 0.3459(4) 1.0379(3) 0.0665(12) Uani 1 1 d .
H21 H 0.9957 0.3903 1.1038 0.080 Uiso 1 1 calc R
C22 C 0.9118(5) 0.2336(4) 1.0038(4) 0.0692(12) Uani 1 1 d .
H22 H 0.9787 0.2018 1.0460 0.083 Uiso 1 1 calc R
C23 C 0.8050(5) 0.1690(4) 0.9089(4) 0.0813(14) Uani 1 1 d .
H23 H 0.7972 0.0923 0.8861 0.098 Uiso 1 1 calc R
C24 C 0.7049(5) 0.2170(4) 0.8440(4) 0.0782(14) Uani 1 1 d .
H24 H 0.6329 0.1711 0.7780 0.094 Uiso 1 1 calc R
C25 C 0.5483(5) 0.5678(3) 0.7945(3) 0.0724(13) Uani 1 1 d .
H25A H 0.4383 0.5554 0.7998 0.087 Uiso 1 1 calc R
H25B H 0.5489 0.5439 0.7156 0.087 Uiso 1 1 calc R
C26 C 0.6196(6) 0.6901(3) 0.8492(4) 0.0830(14) Uani 1 1 d .
H26A H 0.6232 0.7115 0.9288 0.100 Uiso 1 1 calc R
H26B H 0.7289 0.7010 0.8422 0.100 Uiso 1 1 calc R
C27 C 0.6207(6) 0.8729(4) 0.8391(4) 0.1113(19) Uani 1 1 d .
H27A H 0.5720 0.9099 0.7905 0.167 Uiso 1 1 calc R
H27B H 0.7300 0.8719 0.8355 0.167 Uiso 1 1 calc R
H27C H 0.6169 0.9115 0.9149 0.167 Uiso 1 1 calc R
C28 C 0.3789(6) 0.7573(5) 0.8117(5) 0.1330(15) Uani 1 1 d U
H28A H 0.3223 0.6823 0.7760 0.200 Uiso 1 1 calc R
H28B H 0.3294 0.8041 0.7750 0.200 Uiso 1 1 calc R
H28C H 0.3759 0.7823 0.8893 0.200 Uiso 1 1 calc R
N1 N 0.6256(3) 0.3462(2) 0.6772(2) 0.0490(8) Uani 1 1 d .
N2 N 0.4160(3) 0.3437(2) 0.7838(2) 0.0494(8) Uani 1 1 d .
N3 N 0.5361(5) 0.7618(4) 0.8041(4) 0.1004(12) Uani 1 1 d U
O1 O 0.6382(3) 0.5058(2) 0.84883(19) 0.0568(7) Uani 1 1 d .

loop_
_atom_site_aniso_label
_atom_site_aniso_U_11
_atom_site_aniso_U_22
_atom_site_aniso_U_33
_atom_site_aniso_U_23
_atom_site_aniso_U_13
_atom_site_aniso_U_12
B1 0.046(3) 0.049(3) 0.042(3) 0.009(2) 0.010(2) 0.000(2)
C1 0.039(2) 0.078(3) 0.071(3) 0.020(2) 0.012(2) -0.002(2)
C2 0.057(3) 0.095(4) 0.069(3) 0.026(3) 0.032(2) 0.006(3)
C3 0.056(3) 0.082(3) 0.051(3) 0.018(2) 0.021(2) 0.008(2)
C4 0.041(2) 0.055(2) 0.043(2) 0.0103(19) 0.0123(19) 0.0036(19)
C5 0.042(2) 0.045(2) 0.043(2) 0.0102(18) 0.0081(18) 0.0050(18)
C6 0.041(2) 0.048(2) 0.045(2) 0.0086(19) 0.0121(19) 0.0015(18)
C7 0.043(2) 0.063(3) 0.063(3) 0.015(2) 0.015(2) 0.002(2)
C8 0.061(3) 0.082(3) 0.066(3) 0.018(3) 0.033(2) 0.007(2)
C9 0.068(3) 0.070(3) 0.046(2) 0.010(2) 0.021(2) 0.005(2)
C10 0.037(2) 0.056(3) 0.040(2) 0.0088(19) 0.0112(17) 0.0063(19)
C11 0.046(2) 0.051(3) 0.057(3) 0.010(2) 0.009(2) 0.006(2)
C12 0.063(3) 0.054(3) 0.063(3) 0.002(2) 0.006(2) -0.001(2)
C13 0.055(3) 0.072(3) 0.057(3) 0.012(2) -0.001(2) 0.007(2)
C14 0.061(3) 0.077(3) 0.055(3) 0.020(2) 0.003(2) 0.014(2)
C15 0.055(3) 0.051(3) 0.051(3) 0.013(2) 0.010(2) 0.003(2)
C16 0.086(3) 0.065(3) 0.090(3) 0.025(3) 0.004(3) 0.016(3)
C17 0.103(4) 0.093(4) 0.088(4) -0.009(3) -0.035(3) 0.003(3)
C18 0.093(4) 0.067(3) 0.085(3) 0.032(3) 0.005(3) 0.009(3)
C19 0.048(2) 0.043(2) 0.052(2) 0.011(2) 0.0128(19) -0.0006(19)
C20 0.055(3) 0.054(3) 0.048(2) 0.008(2) 0.009(2) 0.007(2)
C21 0.056(3) 0.082(3) 0.053(3) 0.018(2) 0.003(2) 0.009(2)
C22 0.059(3) 0.081(4) 0.075(3) 0.038(3) 0.014(2) 0.015(3)
C23 0.080(3) 0.053(3) 0.103(4) 0.028(3) 0.005(3) 0.010(3)
C24 0.080(3) 0.058(3) 0.075(3) 0.014(3) -0.009(3) -0.003(2)
C25 0.071(3) 0.063(3) 0.073(3) 0.025(3) -0.003(2) 0.002(2)
C26 0.097(4) 0.059(3) 0.075(3) 0.017(3) -0.008(3) 0.009(3)
C27 0.139(5) 0.070(4) 0.114(4) 0.033(3) 0.010(4) 0.010(3)
C28 0.080(2) 0.121(3) 0.225(4) 0.077(3) 0.058(3) 0.033(3)
N1 0.0387(18) 0.055(2) 0.0468(19) 0.0113(16) 0.0099(15) -0.0002(15)
N2 0.0474(19) 0.057(2) 0.0385(18) 0.0092(16) 0.0135(16) 0.0041(16)
N3 0.073(2) 0.092(3) 0.178(3) 0.087(3) 0.049(3) 0.034(2)
O1 0.0584(17) 0.0483(17) 0.0543(16) 0.0126(13) 0.0016(13) 0.0070(14)

loop_
_atom_type_symbol
_atom_type_description
_atom_type_scat_dispersion_real
_atom_type_scat_dispersion_imag
_atom_type_scat_source
C C 0.0033 0.0016 'International Tables Vol C Tables 4.2.6.8 and 6.1.1.4'
H H 0.0000 0.0000 'International Tables Vol C Tables 4.2.6.8 and 6.1.1.4'
B B 0.0013 0.0007 'International Tables Vol C Tables 4.2.6.8 and 6.1.1.4'
N N 0.0061 0.0033 'International Tables Vol C Tables 4.2.6.8 and 6.1.1.4'
O O 0.0106 0.0060 'International Tables Vol C Tables 4.2.6.8 and 6.1.1.4'

loop_
_geom_angle_atom_site_label_1
_geom_angle_atom_site_label_2
_geom_angle_atom_site_label_3
_geom_angle
O1 B1 N1 110.6(3)
O1 B1 N2 110.6(3)
N1 B1 N2 103.4(3)
O1 B1 C19 110.7(3)
N1 B1 C19 109.3(3)
N2 B1 C19 112.0(3)
N1 C1 C2 110.4(3)
N1 C1 H1 124.8
C2 C1 H1 124.8
C3 C2 C1 107.6(4)
C3 C2 H2 126.2
C1 C2 H2 126.2
C2 C3 C4 106.8(4)
C2 C3 H3 126.6
C4 C3 H3 126.6
N1 C4 C5 120.3(3)
N1 C4 C3 108.4(3)
C5 C4 C3 131.3(3)
C6 C5 C4 120.7(3)
C6 C5 C10 119.0(3)
C4 C5 C10 120.3(3)
C5 C6 N2 121.7(3)
C5 C6 C7 131.1(3)
N2 C6 C7 107.2(3)
C8 C7 C6 107.6(3)
C8 C7 H7 126.2
C6 C7 H7 126.2
C7 C8 C9 107.2(4)
C7 C8 H8 126.4
C9 C8 H8 126.4
N2 C9 C8 111.2(3)
N2 C9 H9 124.4
C8 C9 H9 124.4
C15 C10 C11 120.4(3)
C15 C10 C5 120.4(3)
C11 C10 C5 119.2(3)
C12 C11 C10 117.9(4)
C12 C11 C16 120.1(4)
C10 C11 C16 122.0(3)
C13 C12 C11 122.8(4)
C13 C12 H12 118.6
C11 C12 H12 118.6
C12 C13 C14 117.5(4)
C12 C13 C17 120.3(4)
C14 C13 C17 122.1(4)
C13 C14 C15 123.1(4)
C13 C14 H14 118.5
C15 C14 H14 118.5
C14 C15 C10 118.3(4)
C14 C15 C18 120.8(4)
C10 C15 C18 120.9(3)
C11 C16 H16A 109.5
C11 C16 H16B 109.5
H16A C16 H16B 109.5
C11 C16 H16C 109.5
H16A C16 H16C 109.5
H16B C16 H16C 109.5
C13 C17 H17A 109.5
C13 C17 H17B 109.5
H17A C17 H17B 109.5
C13 C17 H17C 109.5
H17A C17 H17C 109.5
H17B C17 H17C 109.5
C15 C18 H18A 109.5
C15 C18 H18B 109.5
H18A C18 H18B 109.5
C15 C18 H18C 109.5
H18A C18 H18C 109.5
H18B C18 H18C 109.5
C20 C19 C24 115.0(4)
C20 C19 B1 123.0(3)
C24 C19 B1 122.0(4)
C21 C20 C19 122.3(4)
C21 C20 H20 118.8
C19 C20 H20 118.8
C22 C21 C20 120.7(4)
C22 C21 H21 119.6
C20 C21 H21 119.6
C23 C22 C21 119.9(4)
C23 C22 H22 120.0
C21 C22 H22 120.0
C22 C23 C24 120.2(4)
C22 C23 H23 119.9
C24 C23 H23 119.9
C19 C24 C23 121.9(4)
C19 C24 H24 119.1
C23 C24 H24 119.1
O1 C25 C26 109.7(3)
O1 C25 H25A 109.7
C26 C25 H25A 109.7
O1 C25 H25B 109.7
C26 C25 H25B 109.7
H25A C25 H25B 108.2
N3 C26 C25 115.0(4)
N3 C26 H26A 108.5
C25 C26 H26A 108.5
N3 C26 H26B 108.5
C25 C26 H26B 108.5
H26A C26 H26B 107.5
N3 C27 H27A 109.5
N3 C27 H27B 109.5
H27A C27 H27B 109.5
N3 C27 H27C 109.5
H27A C27 H27C 109.5
H27B C27 H27C 109.5
N3 C28 H28A 109.5
N3 C28 H28B 109.5
H28A C28 H28B 109.5
N3 C28 H28C 109.5
H28A C28 H28C 109.5
H28B C28 H28C 109.5
C1 N1 C4 106.9(3)
C1 N1 B1 125.5(3)
C4 N1 B1 127.7(3)
C9 N2 C6 106.8(3)
C9 N2 B1 126.8(3)
C6 N2 B1 126.3(3)
C28 N3 C26 114.8(4)
C28 N3 C27 112.5(4)
C26 N3 C27 114.6(4)
C25 O1 B1 118.2(3)

loop_
_geom_bond_atom_site_label_1
_geom_bond_atom_site_label_2
_geom_bond_distance
B1 O1 1.438(5)
B1 N1 1.587(5)
B1 N2 1.588(5)
B1 C19 1.594(5)
C1 N1 1.340(4)
C1 C2 1.392(5)
C1 H1 0.9300
C2 C3 1.379(5)
C2 H2 0.9300
C3 C4 1.403(5)
C3 H3 0.9300
C4 N1 1.404(4)
C4 C5 1.403(5)
C5 C6 1.389(4)
C5 C10 1.495(4)
C6 N2 1.410(4)
C6 C7 1.419(5)
C7 C8 1.351(5)
C7 H7 0.9300
C8 C9 1.398(5)
C8 H8 0.9300
C9 N2 1.323(4)
C9 H9 0.9300
C10 C15 1.400(5)
C10 C11 1.409(5)
C11 C12 1.401(5)
C11 C16 1.500(5)
C12 C13 1.361(5)
C12 H12 0.9300
C13 C14 1.393(5)
C13 C17 1.537(5)
C14 C15 1.377(5)
C14 H14 0.9300
C15 C18 1.519(5)
C16 H16A 0.9600
C16 H16B 0.9600
C16 H16C 0.9600
C17 H17A 0.9600
C17 H17B 0.9600
C17 H17C 0.9600
C18 H18A 0.9600
C18 H18B 0.9600
C18 H18C 0.9600
C19 C20 1.400(5)
C19 C24 1.404(5)
C20 C21 1.380(5)
C20 H20 0.9300
C21 C22 1.363(5)
C21 H21 0.9300
C22 C23 1.344(5)
C22 H22 0.9300
C23 C24 1.408(5)
C23 H23 0.9300
C24 H24 0.9300
C25 O1 1.413(4)
C25 C26 1.516(5)
C25 H25A 0.9700
C25 H25B 0.9700
C26 N3 1.423(5)
C26 H26A 0.9700
C26 H26B 0.9700
C27 N3 1.427(5)
C27 H27A 0.9600
C27 H27B 0.9600
C27 H27C 0.9600
C28 N3 1.383(6)
C28 H28A 0.9600
C28 H28B 0.9600
C28 H28C 0.9600
